data_4020281
loop_
_publ_author_name
'Hulluri, Surya Prakash Rao'
'Shanmugam, Sivakumar'

_journal_name_full 'Journal of Organic Chemistry'
_journal_page_first 4524
_journal_page_last 4527
_journal_paper_doi 10.1021/jo050308e
_journal_volume 70
_journal_year 2005
_chemical_formula_sum 'C17 H17 N O8'
_chemical_formula_weight 363.32
_space_group_IT_number 2
_symmetry_cell_setting triclinic
_symmetry_space_group_name_Hall '-P 1'
_symmetry_space_group_name_H-M 'P -1'
_cell_angle_alpha 92.443(5)
_cell_angle_beta 93.616(5)
_cell_angle_gamma 112.089(5)
_cell_formula_units_Z 2
_cell_length_a 9.169(3)
_cell_length_b 9.702(3)
_cell_length_c 10.523(4)
_cell_measurement_temperature 293(2)
_cell_volume 863.4(5)
_diffrn_ambient_temperature 293(2)
_exptl_crystal_density_diffrn 1.397
_cod_database_code 4020281

loop_
_symmetry_equiv_pos_as_xyz
'x, y, z'
'-x, -y, -z'

loop_
_atom_site_label
_atom_site_type_symbol
_atom_site_fract_x
_atom_site_fract_y
_atom_site_fract_z
_atom_site_U_iso_or_equiv
_atom_site_adp_type
_atom_site_occupancy
_atom_site_symmetry_multiplicity
_atom_site_calc_flag
_atom_site_refinement_flags
_atom_site_disorder_assembly
_atom_site_disorder_group
O3 O 0.35079(18) 0.16308(17) 0.96163(14) 0.0441(6) Uani 1 1 d . . .
O4 O 0.12424(18) -0.04717(17) 0.90616(15) 0.0444(6) Uani 1 1 d . . .
O5 O 0.1924(2) 0.14668(17) 0.78531(15) 0.0480(7) Uani 1 1 d . . .
O6 O -0.0221(2) -0.37492(19) 0.87563(16) 0.0531(7) Uani 1 1 d . . .
O8 O 0.3866(3) 0.2193(3) 1.2442(2) 0.0795(8) Uani 1 1 d . . .
C3 C 0.2544(3) 0.0663(3) 0.8634(2) 0.0422(8) Uani 1 1 d . . .
C5 C 0.3701(3) 0.3097(3) 1.1539(2) 0.0499(8) Uani 1 1 d . . .
O1 O 0.5994(3) 0.1939(3) 0.7854(2) 0.0828(8) Uani 1 1 d . . .
O7 O 0.1378(3) 0.2339(3) 0.5256(2) 0.0827(8) Uani 1 1 d . . .
C14 C 0.0697(4) 0.0596(3) 0.6874(2) 0.0578(9) Uani 1 1 d . . .
H14A H 0.1067 -0.0049 0.6371 0.069 Uiso 1 1 calc R . .
H14B H -0.0230 -0.0027 0.7270 0.069 Uiso 1 1 calc R . .
N3 N 0.4778(3) 0.1143(3) 0.7261(2) 0.0602(8) Uani 1 1 d . . .
C4 C 0.2720(3) 0.2398(3) 1.0375(2) 0.0524(8) Uani 1 1 d . . .
H4A H 0.2532 0.3149 0.9886 0.063 Uiso 1 1 calc R . .
H4B H 0.1708 0.1688 1.0583 0.063 Uiso 1 1 calc R . .
C2 C 0.3584(3) 0.0004(3) 0.7942(2) 0.0482(8) Uani 1 1 d . . .
H2A H 0.4114 -0.0404 0.8558 0.058 Uiso 1 1 calc R . .
H2B H 0.2923 -0.0803 0.7334 0.058 Uiso 1 1 calc R . .
C10 C 0.1298(3) -0.2931(3) 0.9222(2) 0.0447(8) Uani 1 1 d . . .
C16 C 0.0285(3) 0.1580(3) 0.6050(2) 0.0509(8) Uani 1 1 d . . .
C9 C 0.1553(3) -0.1490(3) 0.9904(2) 0.0489(8) Uani 1 1 d . . .
H9A H 0.0864 -0.1656 1.0593 0.059 Uiso 1 1 calc R . .
H9B H 0.2636 -0.1043 1.0277 0.059 Uiso 1 1 calc R . .
O2 O 0.4466(3) 0.1202(4) 0.6151(2) 0.1275(14) Uani 1 1 d . . .
C12 C 0.1254(4) -0.5002(3) 0.8254(3) 0.0635(9) Uani 1 1 d . . .
H12 H 0.1573 -0.5738 0.7927 0.076 Uiso 1 1 calc R . .
C11 C 0.2213(4) -0.3662(3) 0.8933(3) 0.0588(9) Uani 1 1 d . . .
H11 H 0.3295 -0.3342 0.9144 0.071 Uiso 1 1 calc R . .
C13 C -0.0201(4) -0.5016(3) 0.8169(2) 0.0582(9) Uani 1 1 d . . .
H13 H -0.1082 -0.5783 0.7764 0.070 Uiso 1 1 calc R . .
C6 C 0.4455(4) 0.4527(4) 1.1972(3) 0.0690(10) Uani 1 1 d . . .
H6 H 0.4510 0.5356 1.1535 0.083 Uiso 1 1 calc R . .
C7 C 0.5148(5) 0.4547(6) 1.3207(4) 0.0960(14) Uani 1 1 d . . .
H7 H 0.5757 0.5383 1.3739 0.115 Uiso 1 1 calc R . .
C17 C -0.1013(5) 0.1891(4) 0.5836(3) 0.0886(12) Uani 1 1 d . . .
H17 H -0.1946 0.1533 0.6237 0.106 Uiso 1 1 calc R . .
C19 C 0.0781(8) 0.3122(5) 0.4551(5) 0.1106(16) Uani 1 1 d . . .
H19 H 0.1314 0.3737 0.3938 0.133 Uiso 1 1 calc R . .
C18 C -0.0609(7) 0.2936(4) 0.4810(4) 0.0933(14) Uani 1 1 d . . .
H18 H -0.1254 0.3374 0.4428 0.112 Uiso 1 1 calc R . .
C8 C 0.4761(5) 0.3142(7) 1.3458(3) 0.1040(16) Uani 1 1 d . . .
H8 H 0.5053 0.2830 1.4222 0.125 Uiso 1 1 calc R . .

loop_
_atom_site_aniso_label
_atom_site_aniso_U_11
_atom_site_aniso_U_22
_atom_site_aniso_U_33
_atom_site_aniso_U_23
_atom_site_aniso_U_13
_atom_site_aniso_U_12
O3 0.0408(11) 0.0475(12) 0.0410(11) -0.0100(9) -0.0028(8) 0.0157(9)
O4 0.0403(11) 0.0421(11) 0.0486(11) 0.0028(9) 0.0009(8) 0.0136(9)
O5 0.0577(12) 0.0385(11) 0.0422(11) -0.0066(9) -0.0112(9) 0.0153(9)
O6 0.0461(13) 0.0515(12) 0.0583(12) -0.0015(10) 0.0007(9) 0.0158(10)
O8 0.0882(17) 0.0920(16) 0.0561(13) 0.0107(13) 0.0050(12) 0.0313(13)
C3 0.0429(16) 0.0395(15) 0.0399(15) -0.0055(13) -0.0037(12) 0.0126(13)
C5 0.0466(16) 0.059(2) 0.0420(16) -0.0063(15) 0.0019(13) 0.0188(15)
O1 0.0603(16) 0.0823(16) 0.0866(17) 0.0019(14) 0.0119(13) 0.0049(13)
O7 0.0954(19) 0.0737(16) 0.0671(14) 0.0175(13) -0.0074(14) 0.0194(14)
C14 0.069(2) 0.0445(15) 0.0500(17) -0.0034(14) -0.0159(15) 0.0139(15)
N3 0.0587(18) 0.0752(17) 0.0502(16) 0.0060(14) 0.0088(14) 0.0284(15)
C4 0.0525(18) 0.0584(17) 0.0507(17) -0.0162(14) -0.0033(14) 0.0293(14)
C2 0.0472(16) 0.0437(14) 0.0501(16) -0.0049(13) 0.0067(13) 0.0136(13)
C10 0.0421(17) 0.0428(16) 0.0472(16) 0.0086(13) 0.0028(13) 0.0135(14)
C16 0.0572(19) 0.0483(16) 0.0454(16) -0.0070(14) -0.0072(14) 0.0208(14)
C9 0.0465(16) 0.0551(17) 0.0422(15) 0.0066(13) -0.0003(12) 0.0164(13)
O2 0.096(2) 0.200(4) 0.0621(18) 0.0424(19) 0.0137(15) 0.025(2)
C12 0.086(3) 0.0450(18) 0.0657(19) 0.0062(15) 0.0167(17) 0.0297(17)
C11 0.0514(17) 0.0547(19) 0.0752(19) 0.0129(16) 0.0084(15) 0.0242(16)
C13 0.072(2) 0.0425(18) 0.0533(17) 0.0054(14) 0.0013(15) 0.0151(15)
C6 0.067(2) 0.066(2) 0.065(2) -0.0200(17) 0.0064(17) 0.0175(17)
C7 0.074(2) 0.124(4) 0.067(3) -0.039(3) -0.0022(19) 0.017(2)
C17 0.076(2) 0.093(3) 0.092(3) -0.047(2) -0.011(2) 0.035(2)
C19 0.145(5) 0.074(3) 0.099(3) 0.013(2) -0.040(3) 0.033(3)
C18 0.142(4) 0.067(2) 0.083(3) -0.016(2) -0.054(3) 0.066(3)
C8 0.094(3) 0.183(5) 0.0342(19) -0.009(3) -0.0081(19) 0.055(3)

loop_
_geom_bond_atom_site_label_1
_geom_bond_atom_site_label_2
_geom_bond_distance
_geom_bond_site_symmetry_2
_geom_bond_publ_flag
O3 C3 1.382(3) . ?
O3 C4 1.463(3) . ?
O4 C3 1.400(3) . ?
O4 C9 1.448(3) . ?
O5 C3 1.392(3) . ?
O5 C14 1.451(3) . ?
O6 C13 1.359(3) . ?
O6 C10 1.364(3) . ?
O8 C5 1.360(3) . ?
O8 C8 1.379(5) . ?
C3 C2 1.534(4) . ?
C5 C6 1.340(4) . ?
C5 C4 1.450(4) . ?
O1 N3 1.205(3) . ?
O7 C19 1.318(5) . ?
O7 C16 1.360(4) . ?
C14 C16 1.451(4) . ?
N3 O2 1.195(3) . ?
N3 C2 1.479(4) . ?
C10 C11 1.327(4) . ?
C10 C9 1.474(4) . ?
C16 C17 1.341(5) . ?
C12 C13 1.327(4) . ?
C12 C11 1.398(5) . ?
C6 C7 1.406(6) . ?
C7 C8 1.316(6) . ?
C17 C18 1.481(6) . ?
C19 C18 1.267(7) . ?

loop_
_cod_related_entry_id
_cod_related_entry_database
_cod_related_entry_code
1 ChemSpider 9420454
